data_2219283
loop_
_publ_author_name
'Wang, Jinglin'
'Liu, Bin'
'Yang, Binsheng'

_publ_section_title
;Tris[\m-2,2'-(azinodimethylidyne)diphenolato-\k^4^<i>O</i>,<i>N</i>:<i>N</i>',<i>O</i>']diiron(III)
 tetrahydrofuran tetrasolvate
;
_journal_coeditor_code CF2210
_journal_issue 9
_journal_name_full 'Acta Crystallographica Section E'
_journal_page_first m1210
_journal_paper_doi 10.1107/S1600536808027438
_journal_volume 64
_journal_year 2008
_chemical_formula_iupac '[Fe2 (C14 H10 N2 O2)3], 4C4 H8 O'
_chemical_formula_moiety 'C42 H30 Fe2 N6 O6, 4(C4 H8 O)'
_chemical_formula_sum 'C58 H62 Fe2 N6 O10'
_chemical_formula_weight 1114.84
_chemical_name_systematic
;
Tris[\m-2,2'-(azinodimethylidyne)diphenolato-\k^4^O,N:N',O']diiron(III)
tetrahydrofuran tetrasolvate
;
_space_group_IT_number 60
_symmetry_cell_setting orthorhombic
_symmetry_space_group_name_Hall '-P 2n 2ab'
_symmetry_space_group_name_H-M 'P b c n'
_atom_sites_solution_hydrogens geom
_atom_sites_solution_primary direct
_atom_sites_solution_secondary difmap
_audit_creation_method SHELXL-97
_cell_angle_alpha 90.00
_cell_angle_beta 90.00
_cell_angle_gamma 90.00
_cell_formula_units_Z 4
_cell_length_a 15.189(5)
_cell_length_b 19.163(6)
_cell_length_c 18.917(6)
_cell_measurement_reflns_used 30326
_cell_measurement_temperature 293(2)
_cell_measurement_theta_max 25.01
_cell_measurement_theta_min 1.71
_cell_volume 5506(3)
_computing_cell_refinement 'SAINT (Bruker, 2000)'
_computing_data_collection 'SMART (Bruker, 2000)'
_computing_data_reduction 'SAINT (Bruker, 2000)'
_computing_molecular_graphics 'SHELXTL (Sheldrick, 2008)'
_computing_publication_material 'SHELXTL (Sheldrick, 2008)'
_computing_structure_refinement 'SHELXL97 (Sheldrick, 2008)'
_computing_structure_solution 'SHELXS97 (Sheldrick, 2008)'
_diffrn_ambient_temperature 293(2)
_diffrn_measured_fraction_theta_full 1.000
_diffrn_measured_fraction_theta_max 1.000
_diffrn_measurement_device_type 'Bruker SMART CCD'
_diffrn_measurement_method '\f and \w'
_diffrn_radiation_monochromator graphite
_diffrn_radiation_source 'fine-focus sealed tube'
_diffrn_radiation_type MoK\a
_diffrn_radiation_wavelength 0.71073
_diffrn_reflns_av_R_equivalents 0.0801
_diffrn_reflns_av_sigmaI/netI 0.0606
_diffrn_reflns_limit_h_max 11
_diffrn_reflns_limit_h_min -18
_diffrn_reflns_limit_k_max 22
_diffrn_reflns_limit_k_min -21
_diffrn_reflns_limit_l_max 22
_diffrn_reflns_limit_l_min -21
_diffrn_reflns_number 21523
_diffrn_reflns_theta_full 25.00
_diffrn_reflns_theta_max 25.00
_diffrn_reflns_theta_min 1.71
_diffrn_standards_number 0
_exptl_absorpt_coefficient_mu 0.590
_exptl_absorpt_correction_T_max 0.891
_exptl_absorpt_correction_T_min 0.798
_exptl_absorpt_correction_type multi-scan
_exptl_absorpt_process_details '(SADABS; Sheldrick, 1996)'
_exptl_crystal_colour black
_exptl_crystal_density_diffrn 1.345
_exptl_crystal_density_method 'not measured'
_exptl_crystal_description Block
_exptl_crystal_F_000 2336
_exptl_crystal_size_max 0.40
_exptl_crystal_size_mid 0.40
_exptl_crystal_size_min 0.20
_refine_diff_density_max 0.959
_refine_diff_density_min -0.419
_refine_ls_extinction_method none
_refine_ls_goodness_of_fit_ref 1.085
_refine_ls_hydrogen_treatment constr
_refine_ls_matrix_type full
_refine_ls_number_parameters 343
_refine_ls_number_reflns 4856
_refine_ls_number_restraints 0
_refine_ls_restrained_S_all 1.085
_refine_ls_R_factor_all 0.1099
_refine_ls_R_factor_gt 0.0825
_refine_ls_shift/su_max 0.000
_refine_ls_shift/su_mean 0.000
_refine_ls_structure_factor_coef Fsqd
_refine_ls_weighting_details 'calc w=1/[\s^2^(Fo^2^)+(0.1154P)^2^+5.1454P] where P=(Fo^2^+2Fc^2^)/3'
_refine_ls_weighting_scheme calc
_refine_ls_wR_factor_gt 0.2019
_refine_ls_wR_factor_ref 0.2219
_reflns_number_gt 3520
_reflns_number_total 4856
_reflns_threshold_expression I>2\s(I)
_cod_data_source_file cf2210.cif
_cod_data_source_block I
_cod_depositor_comments
;
The following automatic conversions were performed:
'_symmetry_cell_setting' value 'Orthorhombic' changed to 'orthorhombic'
according to '/home/saulius/struct/CIF-dictionaries/cif_core.dic'
dictionary named 'cif_core.dic' version 2.4.1 from 2010-06-29.

Automatic conversion script
Id: cif_fix_enum 1527 2010-12-29 10:47:43Z saulius 

The following automatic conversions were performed:

'_symmetry_cell_setting' value 'Orthorhombic' changed to
'orthorhombic' according to
/home/saulius/struct/CIF-dictionaries/cif_core.dic dictionary named
'cif_core.dic' version 2.4.1 from 2010-06-29.

Automatic conversion script
Id: cif_fix_values 1715 2011-07-08 13:25:40Z adriana 
;
_cod_database_code 2219283
_cod_database_fobs_code 2219283

loop_
_symmetry_equiv_pos_as_xyz
'x, y, z'
'-x+1/2, -y+1/2, z+1/2'
'-x, y, -z+1/2'
'x+1/2, -y+1/2, -z'
'-x, -y, -z'
'x-1/2, y-1/2, -z-1/2'
'x, -y, z-1/2'
'-x-1/2, y-1/2, z'

loop_
_atom_site_type_symbol
_atom_site_label
_atom_site_fract_x
_atom_site_fract_y
_atom_site_fract_z
_atom_site_U_iso_or_equiv
_atom_site_adp_type
_atom_site_calc_flag
_atom_site_refinement_flags
_atom_site_occupancy
C C22 0.140(2) 0.6626(11) 0.2989(14) 0.317(18) Uani d . 1
H H22A 0.1376 0.6984 0.2628 0.380 Uiso calc R 1
H H22B 0.0997 0.6757 0.3364 0.380 Uiso calc R 1
Fe Fe1 0.10583(4) 0.30805(3) 0.18882(3) 0.0431(3) Uani d . 1
O O2 0.0996(2) 0.34432(18) 0.09508(17) 0.0530(9) Uani d . 1
O O3 0.2127(2) 0.35565(19) 0.21251(18) 0.0560(9) Uani d . 1
O O1 0.1549(2) 0.21832(18) 0.16629(19) 0.0539(9) Uani d . 1
N N2 0.0242(2) 0.39989(19) 0.21748(19) 0.0423(9) Uani d . 1
N N1 -0.0194(2) 0.2536(2) 0.17748(18) 0.0410(9) Uani d . 1
N N3 0.0962(2) 0.2897(2) 0.3007(2) 0.0416(9) Uani d . 1
C C7 -0.0316(3) 0.1927(2) 0.1519(3) 0.0478(11) Uani d . 1
H H7 -0.0896 0.1779 0.1467 0.057 Uiso calc R 1
C C6 0.0360(3) 0.1452(2) 0.1305(3) 0.0473(11) Uani d . 1
C C5 0.0111(4) 0.0804(3) 0.1022(3) 0.0631(15) Uani d . 1
H H5 -0.0485 0.0704 0.0975 0.076 Uiso calc R 1
C C4 0.0709(4) 0.0318(3) 0.0814(3) 0.0728(17) Uani d . 1
H H4 0.0528 -0.0110 0.0631 0.087 Uiso calc R 1
C C3 0.1602(4) 0.0479(3) 0.0882(3) 0.0688(16) Uani d . 1
H H3 0.2021 0.0153 0.0742 0.083 Uiso calc R 1
C C2 0.1870(4) 0.1102(3) 0.1147(3) 0.0604(14) Uani d . 1
H H2 0.2469 0.1197 0.1176 0.072 Uiso calc R 1
C C1 0.1264(3) 0.1605(2) 0.1380(2) 0.0461(11) Uani d . 1
C C14 0.0218(3) 0.4552(3) 0.1792(2) 0.0462(11) Uani d . 1
H H14 -0.0117 0.4923 0.1961 0.055 Uiso calc R 1
C C13 0.0658(3) 0.4651(3) 0.1129(2) 0.0464(11) Uani d . 1
C C12 0.0676(4) 0.5322(3) 0.0848(3) 0.0568(13) Uani d . 1
H H12 0.0416 0.5684 0.1100 0.068 Uiso calc R 1
C C11 0.1067(4) 0.5466(3) 0.0209(3) 0.0662(16) Uani d . 1
H H11 0.1088 0.5920 0.0036 0.079 Uiso calc R 1
C C10 0.1426(4) 0.4923(3) -0.0169(3) 0.0673(16) Uani d . 1
H H10 0.1685 0.5013 -0.0605 0.081 Uiso calc R 1
C C9 0.1413(4) 0.4253(3) 0.0082(3) 0.0619(14) Uani d . 1
H H9 0.1664 0.3899 -0.0186 0.074 Uiso calc R 1
C C8 0.1028(3) 0.4088(3) 0.0735(2) 0.0481(12) Uani d . 1
C C21 0.1480(3) 0.3112(2) 0.3498(2) 0.0453(11) Uani d . 1
H H21 0.1329 0.3008 0.3963 0.054 Uiso calc R 1
C C20 0.2278(3) 0.3502(2) 0.3381(3) 0.0484(12) Uani d . 1
C C19 0.2779(4) 0.3683(3) 0.3974(3) 0.0654(15) Uani d . 1
H H19 0.2580 0.3560 0.4422 0.078 Uiso calc R 1
C C18 0.3563(4) 0.4040(4) 0.3904(4) 0.083(2) Uani d . 1
H H18 0.3898 0.4153 0.4300 0.100 Uiso calc R 1
C C17 0.3842(4) 0.4227(4) 0.3237(4) 0.080(2) Uani d . 1
H H17 0.4367 0.4472 0.3188 0.096 Uiso calc R 1
C C16 0.3368(4) 0.4064(3) 0.2649(3) 0.0660(16) Uani d . 1
H H16 0.3577 0.4196 0.2206 0.079 Uiso calc R 1
C C15 0.2565(3) 0.3698(2) 0.2702(3) 0.0490(12) Uani d . 1
C C23 0.2248(11) 0.6588(9) 0.3259(10) 0.250(13) Uani d . 1
H H23A 0.2241 0.6661 0.3766 0.300 Uiso calc R 1
H H23B 0.2616 0.6944 0.3046 0.300 Uiso calc R 1
C C24 0.2577(6) 0.5921(6) 0.3100(5) 0.125(3) Uani d . 1
H H24A 0.2754 0.5683 0.3529 0.149 Uiso calc R 1
H H24B 0.3084 0.5957 0.2790 0.149 Uiso calc R 1
C C25 0.1866(5) 0.5537(5) 0.2749(5) 0.103(2) Uani d . 1
H H25A 0.2058 0.5390 0.2284 0.123 Uiso calc R 1
H H25B 0.1721 0.5124 0.3021 0.123 Uiso calc R 1
C C26 0.0389(9) 0.2553(8) 0.5461(8) 0.195(6) Uani d . 1
H H26A 0.0013 0.2226 0.5212 0.234 Uiso calc R 1
H H26B 0.0078 0.2988 0.5537 0.234 Uiso calc R 1
O O5 0.1208(6) 0.2653(5) 0.5114(4) 0.182(4) Uani d . 1
C C27 0.074(2) 0.2259(13) 0.6122(9) 0.319(16) Uani d . 1
H H27A 0.1107 0.2581 0.6382 0.382 Uiso calc R 1
H H27B 0.0281 0.2068 0.6427 0.382 Uiso calc R 1
O O4 0.1119(6) 0.5964(7) 0.2687(6) 0.210(4) Uani d . 1
C C29 0.1815(9) 0.2172(7) 0.5369(8) 0.176(5) Uani d . 1
H H29A 0.2243 0.2388 0.5681 0.212 Uiso calc R 1
H H29B 0.2118 0.1931 0.4989 0.212 Uiso calc R 1
C C28 0.123(2) 0.1724(9) 0.5741(11) 0.336(19) Uani d . 1
H H28A 0.1541 0.1412 0.6058 0.403 Uiso calc R 1
H H28B 0.0860 0.1456 0.5424 0.403 Uiso calc R 1

loop_
_atom_site_aniso_label
_atom_site_aniso_U_11
_atom_site_aniso_U_22
_atom_site_aniso_U_33
_atom_site_aniso_U_12
_atom_site_aniso_U_13
_atom_site_aniso_U_23
C22 0.46(4) 0.135(14) 0.35(3) 0.10(2) 0.18(3) 0.072(18)
Fe1 0.0335(4) 0.0488(4) 0.0470(4) -0.0021(3) 0.0011(3) -0.0014(3)
O2 0.057(2) 0.057(2) 0.0457(18) 0.0009(17) 0.0023(16) -0.0001(16)
O3 0.042(2) 0.070(2) 0.055(2) -0.0128(17) 0.0025(17) 0.0021(17)
O1 0.0350(18) 0.054(2) 0.073(2) 0.0036(16) -0.0004(17) -0.0111(18)
N2 0.037(2) 0.046(2) 0.044(2) -0.0020(17) 0.0004(17) 0.0001(17)
N1 0.031(2) 0.046(2) 0.046(2) 0.0018(17) 0.0020(16) -0.0027(17)
N3 0.031(2) 0.045(2) 0.048(2) -0.0015(16) 0.0011(17) 0.0037(17)
C7 0.037(3) 0.052(3) 0.055(3) -0.007(2) 0.003(2) -0.004(2)
C6 0.044(3) 0.044(3) 0.054(3) -0.003(2) 0.009(2) -0.003(2)
C5 0.055(3) 0.051(3) 0.083(4) -0.006(3) 0.012(3) -0.007(3)
C4 0.074(4) 0.054(3) 0.091(4) -0.003(3) 0.015(3) -0.018(3)
C3 0.065(4) 0.058(3) 0.083(4) 0.013(3) 0.021(3) -0.008(3)
C2 0.048(3) 0.057(3) 0.076(4) 0.006(3) 0.010(3) -0.005(3)
C1 0.048(3) 0.044(3) 0.047(3) 0.005(2) 0.004(2) 0.004(2)
C14 0.041(3) 0.046(3) 0.052(3) 0.003(2) -0.005(2) -0.001(2)
C13 0.037(3) 0.055(3) 0.047(3) -0.003(2) -0.003(2) 0.006(2)
C12 0.052(3) 0.057(3) 0.061(3) -0.002(3) -0.003(3) 0.010(3)
C11 0.061(4) 0.072(4) 0.066(4) -0.010(3) -0.007(3) 0.024(3)
C10 0.061(4) 0.092(5) 0.049(3) -0.014(3) 0.000(3) 0.016(3)
C9 0.052(3) 0.083(4) 0.050(3) -0.004(3) 0.002(3) 0.002(3)
C8 0.036(3) 0.064(3) 0.044(3) -0.005(2) -0.009(2) 0.006(2)
C21 0.040(3) 0.054(3) 0.042(2) 0.007(2) 0.001(2) -0.002(2)
C20 0.038(3) 0.049(3) 0.058(3) -0.001(2) -0.005(2) -0.009(2)
C19 0.049(3) 0.078(4) 0.069(4) -0.001(3) 0.000(3) -0.016(3)
C18 0.054(4) 0.115(5) 0.080(4) -0.020(4) -0.015(3) -0.032(4)
C17 0.048(3) 0.103(5) 0.090(5) -0.028(3) -0.002(3) -0.023(4)
C16 0.044(3) 0.077(4) 0.077(4) -0.020(3) 0.009(3) -0.011(3)
C15 0.038(3) 0.050(3) 0.059(3) -0.002(2) 0.000(2) -0.011(2)
C23 0.224(17) 0.188(15) 0.34(2) -0.160(15) 0.196(18) -0.177(16)
C24 0.085(6) 0.165(9) 0.124(7) -0.052(6) 0.006(5) 0.001(6)
C25 0.073(5) 0.115(6) 0.120(6) -0.013(5) 0.002(5) 0.006(5)
C26 0.164(12) 0.233(15) 0.187(13) 0.079(11) 0.089(10) 0.075(11)
O5 0.163(7) 0.243(9) 0.139(6) 0.081(7) 0.057(5) 0.088(6)
C27 0.52(4) 0.32(3) 0.115(11) -0.11(3) 0.108(18) -0.027(15)
O4 0.122(7) 0.246(12) 0.264(12) 0.049(8) -0.028(7) -0.002(10)
C29 0.148(11) 0.176(11) 0.204(12) 0.071(10) -0.064(10) -0.009(10)
C28 0.62(5) 0.151(14) 0.24(2) -0.18(2) -0.12(3) 0.118(15)

loop_
_atom_type_symbol
_atom_type_description
_atom_type_scat_dispersion_real
_atom_type_scat_dispersion_imag
_atom_type_scat_source
C C 0.0033 0.0016 'International Tables Vol C Tables 4.2.6.8 and 6.1.1.4'
H H 0.0000 0.0000 'International Tables Vol C Tables 4.2.6.8 and 6.1.1.4'
N N 0.0061 0.0033 'International Tables Vol C Tables 4.2.6.8 and 6.1.1.4'
O O 0.0106 0.0060 'International Tables Vol C Tables 4.2.6.8 and 6.1.1.4'
Fe Fe 0.3463 0.8444 'International Tables Vol C Tables 4.2.6.8 and 6.1.1.4'

loop_
_geom_angle_atom_site_label_1
_geom_angle_atom_site_label_2
_geom_angle_atom_site_label_3
_geom_angle_site_symmetry_1
_geom_angle_site_symmetry_3
_geom_angle
C23 C22 O4 . . 111.8(16)
C23 C22 H22A . . 109.3
O4 C22 H22A . . 109.3
C23 C22 H22B . . 109.3
O4 C22 H22B . . 109.3
H22A C22 H22B . . 107.9
O2 Fe1 O3 . . 94.95(15)
O2 Fe1 O1 . . 98.00(15)
O3 Fe1 O1 . . 98.58(15)
O2 Fe1 N3 . . 166.26(15)
O3 Fe1 N3 . . 84.55(14)
O1 Fe1 N3 . . 95.65(15)
O2 Fe1 N1 . . 92.27(14)
O3 Fe1 N1 . . 172.09(14)
O1 Fe1 N1 . . 83.57(14)
N3 Fe1 N1 . . 87.67(13)
O2 Fe1 N2 . . 84.86(14)
O3 Fe1 N2 . . 92.21(15)
O1 Fe1 N2 . . 168.52(14)
N3 Fe1 N2 . . 81.44(14)
N1 Fe1 N2 . . 85.21(14)
C8 O2 Fe1 . . 129.4(3)
C15 O3 Fe1 . . 136.5(3)
C1 O1 Fe1 . . 136.2(3)
C14 N2 N2 . 3 118.0(3)
C14 N2 Fe1 . . 122.2(3)
N2 N2 Fe1 3 . 119.75(17)
C7 N1 N3 . 3 115.9(4)
C7 N1 Fe1 . . 127.0(3)
N3 N1 Fe1 3 . 117.1(3)
C21 N3 N1 . 3 116.7(4)
C21 N3 Fe1 . . 128.2(3)
N1 N3 Fe1 3 . 115.0(3)
N1 C7 C6 . . 125.8(5)
N1 C7 H7 . . 117.1
C6 C7 H7 . . 117.1
C5 C6 C1 . . 119.0(5)
C5 C6 C7 . . 118.5(5)
C1 C6 C7 . . 122.5(4)
C4 C5 C6 . . 122.5(5)
C4 C5 H5 . . 118.7
C6 C5 H5 . . 118.7
C5 C4 C3 . . 118.0(5)
C5 C4 H4 . . 121.0
C3 C4 H4 . . 121.0
C2 C3 C4 . . 121.3(5)
C2 C3 H3 . . 119.3
C4 C3 H3 . . 119.3
C3 C2 C1 . . 121.6(5)
C3 C2 H2 . . 119.2
C1 C2 H2 . . 119.2
O1 C1 C2 . . 119.6(5)
O1 C1 C6 . . 122.8(4)
C2 C1 C6 . . 117.6(5)
N2 C14 C13 . . 126.0(5)
N2 C14 H14 . . 117.0
C13 C14 H14 . . 117.0
C12 C13 C8 . . 119.3(5)
C12 C13 C14 . . 117.8(5)
C8 C13 C14 . . 122.8(4)
C11 C12 C13 . . 122.1(5)
C11 C12 H12 . . 119.0
C13 C12 H12 . . 119.0
C12 C11 C10 . . 118.4(5)
C12 C11 H11 . . 120.8
C10 C11 H11 . . 120.8
C9 C10 C11 . . 121.6(5)
C9 C10 H10 . . 119.2
C11 C10 H10 . . 119.2
C10 C9 C8 . . 121.5(6)
C10 C9 H9 . . 119.2
C8 C9 H9 . . 119.2
O2 C8 C9 . . 120.3(5)
O2 C8 C13 . . 122.6(4)
C9 C8 C13 . . 117.0(5)
N3 C21 C20 . . 124.7(4)
N3 C21 H21 . . 117.7
C20 C21 H21 . . 117.7
C19 C20 C15 . . 119.9(5)
C19 C20 C21 . . 117.5(5)
C15 C20 C21 . . 122.6(4)
C18 C19 C20 . . 121.0(6)
C18 C19 H19 . . 119.5
C20 C19 H19 . . 119.5
C17 C18 C19 . . 118.8(6)
C17 C18 H18 . . 120.6
C19 C18 H18 . . 120.6
C16 C17 C18 . . 121.8(6)
C16 C17 H17 . . 119.1
C18 C17 H17 . . 119.1
C17 C16 C15 . . 120.8(6)
C17 C16 H16 . . 119.6
C15 C16 H16 . . 119.6
O3 C15 C20 . . 123.4(4)
O3 C15 C16 . . 118.9(5)
C20 C15 C16 . . 117.8(5)
C22 C23 C24 . . 107.4(14)
C22 C23 H23A . . 110.2
C24 C23 H23A . . 110.2
C22 C23 H23B . . 110.2
C24 C23 H23B . . 110.2
H23A C23 H23B . . 108.5
C23 C24 C25 . . 106.9(10)
C23 C24 H24A . . 110.3
C25 C24 H24A . . 110.3
C23 C24 H24B . . 110.3
C25 C24 H24B . . 110.3
H24A C24 H24B . . 108.6
O4 C25 C24 . . 110.0(9)
O4 C25 H25A . . 109.7
C24 C25 H25A . . 109.7
O4 C25 H25B . . 109.7
C24 C25 H25B . . 109.7
H25A C25 H25B . . 108.2
O5 C26 C27 . . 97.6(14)
O5 C26 H26A . . 112.2
C27 C26 H26A . . 112.2
O5 C26 H26B . . 112.2
C27 C26 H26B . . 112.2
H26A C26 H26B . . 109.8
C29 O5 C26 . . 109.3(10)
C28 C27 C26 . . 91.9(13)
C28 C27 H27A . . 113.3
C26 C27 H27A . . 113.3
C28 C27 H27B . . 113.3
C26 C27 H27B . . 113.3
H27A C27 H27B . . 110.6
C25 O4 C22 . . 103.8(14)
O5 C29 C28 . . 99.1(14)
O5 C29 H29A . . 112.0
C28 C29 H29A . . 112.0
O5 C29 H29B . . 112.0
C28 C29 H29B . . 112.0
H29A C29 H29B . . 109.6
C29 C28 C27 . . 98.2(14)
C29 C28 H28A . . 112.1
C27 C28 H28A . . 112.1
C29 C28 H28B . . 112.1
C27 C28 H28B . . 112.1
H28A C28 H28B . . 109.8

loop_
_geom_bond_atom_site_label_1
_geom_bond_atom_site_label_2
_geom_bond_site_symmetry_2
_geom_bond_distance
C22 C23 . 1.39(3)
C22 O4 . 1.46(3)
C22 H22A . 0.970
C22 H22B . 0.970
Fe1 O2 . 1.907(3)
Fe1 O3 . 1.916(3)
Fe1 O1 . 1.922(3)
Fe1 N3 . 2.150(4)
Fe1 N1 . 2.180(4)
Fe1 N2 . 2.220(4)
O2 C8 . 1.303(6)
O3 C15 . 1.306(6)
O1 C1 . 1.304(6)
N2 C14 . 1.285(6)
N2 N2 3 1.433(7)
N1 C7 . 1.276(6)
N1 N3 3 1.419(5)
N3 C21 . 1.286(6)
N3 N1 3 1.419(5)
C7 C6 . 1.430(7)
C7 H7 . 0.930
C6 C5 . 1.403(7)
C6 C1 . 1.411(7)
C5 C4 . 1.360(8)
C5 H5 . 0.930
C4 C3 . 1.398(9)
C4 H4 . 0.930
C3 C2 . 1.357(8)
C3 H3 . 0.930
C2 C1 . 1.405(7)
C2 H2 . 0.930
C14 C13 . 1.433(7)
C14 H14 . 0.930
C13 C12 . 1.393(7)
C13 C8 . 1.426(7)
C12 C11 . 1.375(8)
C12 H12 . 0.930
C11 C10 . 1.375(9)
C11 H11 . 0.930
C10 C9 . 1.368(8)
C10 H10 . 0.930
C9 C8 . 1.402(7)
C9 H9 . 0.930
C21 C20 . 1.441(7)
C21 H21 . 0.930
C20 C19 . 1.399(7)
C20 C15 . 1.406(7)
C19 C18 . 1.381(8)
C19 H19 . 0.930
C18 C17 . 1.378(9)
C18 H18 . 0.930
C17 C16 . 1.362(8)
C17 H17 . 0.930
C16 C15 . 1.411(7)
C16 H16 . 0.930
C23 C24 . 1.406(18)
C23 H23A . 0.970
C23 H23B . 0.970
C24 C25 . 1.465(11)
C24 H24A . 0.970
C24 H24B . 0.970
C25 O4 . 1.403(12)
C25 H25A . 0.970
C25 H25B . 0.970
C26 O5 . 1.420(13)
C26 C27 . 1.47(2)
C26 H26A . 0.970
C26 H26B . 0.970
O5 C29 . 1.389(12)
C27 C28 . 1.46(3)
C27 H27A . 0.970
C27 H27B . 0.970
C29 C28 . 1.42(2)
C29 H29A . 0.970
C29 H29B . 0.970
C28 H28A . 0.970
C28 H28B . 0.970

loop_
_geom_torsion_atom_site_label_1
_geom_torsion_atom_site_label_2
_geom_torsion_atom_site_label_3
_geom_torsion_atom_site_label_4
_geom_torsion_site_symmetry_1
_geom_torsion_site_symmetry_4
_geom_torsion
O3 Fe1 O2 C8 . . -52.8(4)
O1 Fe1 O2 C8 . . -152.2(4)
N3 Fe1 O2 C8 . . 34.5(9)
N1 Fe1 O2 C8 . . 123.9(4)
N2 Fe1 O2 C8 . . 39.0(4)
O2 Fe1 O3 C15 . . 165.6(5)
O1 Fe1 O3 C15 . . -95.5(5)
N3 Fe1 O3 C15 . . -0.6(5)
N1 Fe1 O3 C15 . . 9.8(14)
N2 Fe1 O3 C15 . . 80.6(5)
O2 Fe1 O1 C1 . . -73.9(5)
O3 Fe1 O1 C1 . . -170.2(4)
N3 Fe1 O1 C1 . . 104.5(5)
N1 Fe1 O1 C1 . . 17.5(4)
N2 Fe1 O1 C1 . . 29.8(10)
O2 Fe1 N2 C14 . . -22.5(4)
O3 Fe1 N2 C14 . . 72.3(4)
O1 Fe1 N2 C14 . . -127.5(7)
N3 Fe1 N2 C14 . . 156.4(4)
N1 Fe1 N2 C14 . . -115.2(4)
O2 Fe1 N2 N2 . 3 160.9(4)
O3 Fe1 N2 N2 . 3 -104.4(4)
O1 Fe1 N2 N2 . 3 55.8(9)
N3 Fe1 N2 N2 . 3 -20.2(4)
N1 Fe1 N2 N2 . 3 68.2(4)
O2 Fe1 N1 C7 . . 86.4(4)
O3 Fe1 N1 C7 . . -117.7(11)
O1 Fe1 N1 C7 . . -11.4(4)
N3 Fe1 N1 C7 . . -107.4(4)
N2 Fe1 N1 C7 . . 171.0(4)
O2 Fe1 N1 N3 . 3 -92.2(3)
O3 Fe1 N1 N3 . 3 63.7(12)
O1 Fe1 N1 N3 . 3 170.0(3)
N3 Fe1 N1 N3 . 3 74.1(3)
N2 Fe1 N1 N3 . 3 -7.5(3)
O2 Fe1 N3 C21 . . -85.7(7)
O3 Fe1 N3 C21 . . 2.8(4)
O1 Fe1 N3 C21 . . 100.9(4)
N1 Fe1 N3 C21 . . -175.8(4)
N2 Fe1 N3 C21 . . -90.2(4)
O2 Fe1 N3 N1 . 3 89.4(7)
O3 Fe1 N3 N1 . 3 177.9(3)
O1 Fe1 N3 N1 . 3 -84.0(3)
N1 Fe1 N3 N1 . 3 -0.7(3)
N2 Fe1 N3 N1 . 3 84.9(3)
N3 N1 C7 C6 3 . -176.0(4)
Fe1 N1 C7 C6 . . 5.4(7)
N1 C7 C6 C5 . . -179.0(5)
N1 C7 C6 C1 . . 2.3(8)
C1 C6 C5 C4 . . -0.3(8)
C7 C6 C5 C4 . . -179.1(5)
C6 C5 C4 C3 . . -0.5(9)
C5 C4 C3 C2 . . 0.0(9)
C4 C3 C2 C1 . . 1.4(9)
Fe1 O1 C1 C2 . . 165.2(4)
Fe1 O1 C1 C6 . . -15.9(7)
C3 C2 C1 O1 . . 176.7(5)
C3 C2 C1 C6 . . -2.2(8)
C5 C6 C1 O1 . . -177.2(5)
C7 C6 C1 O1 . . 1.5(7)
C5 C6 C1 C2 . . 1.6(7)
C7 C6 C1 C2 . . -179.7(5)
N2 N2 C14 C13 3 . 179.9(5)
Fe1 N2 C14 C13 . . 3.2(7)
N2 C14 C13 C12 . . -169.5(5)
N2 C14 C13 C8 . . 14.1(8)
C8 C13 C12 C11 . . -2.2(8)
C14 C13 C12 C11 . . -178.7(5)
C13 C12 C11 C10 . . 1.9(8)
C12 C11 C10 C9 . . -1.0(9)
C11 C10 C9 C8 . . 0.3(9)
Fe1 O2 C8 C9 . . 147.1(4)
Fe1 O2 C8 C13 . . -34.9(6)
C10 C9 C8 O2 . . 177.6(5)
C10 C9 C8 C13 . . -0.5(7)
C12 C13 C8 O2 . . -176.6(4)
C14 C13 C8 O2 . . -0.3(7)
C12 C13 C8 C9 . . 1.4(7)
C14 C13 C8 C9 . . 177.8(5)
N1 N3 C21 C20 3 . -178.5(4)
Fe1 N3 C21 C20 . . -3.4(7)
N3 C21 C20 C19 . . -178.6(5)
N3 C21 C20 C15 . . 1.1(7)
C15 C20 C19 C18 . . -1.3(8)
C21 C20 C19 C18 . . 178.3(5)
C20 C19 C18 C17 . . 1.0(10)
C19 C18 C17 C16 . . -0.5(11)
C18 C17 C16 C15 . . 0.4(11)
Fe1 O3 C15 C20 . . -1.1(8)
Fe1 O3 C15 C16 . . 178.7(4)
C19 C20 C15 O3 . . -179.0(5)
C21 C20 C15 O3 . . 1.3(7)
C19 C20 C15 C16 . . 1.2(7)
C21 C20 C15 C16 . . -178.5(5)
C17 C16 C15 O3 . . 179.5(6)
C17 C16 C15 C20 . . -0.7(8)
O4 C22 C23 C24 . . 4(2)
C22 C23 C24 C25 . . -2.9(19)
C23 C24 C25 O4 . . 0.7(13)
C27 C26 O5 C29 . . 27.3(18)
O5 C26 C27 C28 . . -54(2)
C24 C25 O4 C22 . . 1.6(15)
C23 C22 O4 C25 . . -4(2)
C26 O5 C29 C28 . . 12.4(18)
O5 C29 C28 C27 . . -48(2)
C26 C27 C28 C29 . . 64(2)
